data_7056509
loop_
_publ_author_name
'Panja, Anangamohan'
'Jana, Narayan Ch.'
'Brand\~ao, Paula'

_publ_section_title
;
 Influence of the first and second coordination spheres on the diverse
 phenoxazinone synthase activity of cobalt complexes derived from a
 tetradentate Schiff base ligand
;
_journal_name_full 'New J. Chem.'
_journal_paper_doi 10.1039/C7NJ02015E
_journal_year 2017
_chemical_formula_sum 'C37 H54 Co2 N11 O4 S5'
_chemical_formula_weight 995.07
_chemical_name_systematic
;
 ?
;
_space_group_crystal_system monoclinic
_space_group_IT_number 14
_space_group_name_Hall '-P 2ybc'
_space_group_name_H-M_alt 'P 1 21/c 1'
_symmetry_space_group_name_Hall '-P 2ybc'
_symmetry_space_group_name_H-M 'P 1 21/c 1'
_atom_sites_solution_hydrogens geom
_atom_sites_solution_primary direct
_atom_sites_solution_secondary difmap
_audit_creation_method SHELXL-97
_audit_update_record
;
2017-04-09 deposited with the CCDC.
2017-07-31 downloaded from the CCDC.
;
_cell_angle_alpha 90.00
_cell_angle_beta 108.078(4)
_cell_angle_gamma 90.00
_cell_formula_units_Z 4
_cell_length_a 18.977(3)
_cell_length_b 11.8646(17)
_cell_length_c 21.938(3)
_cell_measurement_reflns_used 470
_cell_measurement_temperature 150(2)
_cell_measurement_theta_max 26.30
_cell_measurement_theta_min 2.86
_cell_volume 4695.6(12)
_computing_cell_refinement 'Bruker Smart'
_computing_data_collection 'Bruker Smart'
_computing_data_reduction 'Bruker Saint'
_computing_molecular_graphics 'Platon (Spek, 2008)and Mercury (CCDC)'
_computing_publication_material 'SHELXL-2013 (Sheldrick,2013)'
_computing_structure_refinement 'SHELXL-2013 (Sheldrick,2013)'
_computing_structure_solution 'SHELXS-2013 (Sheldrick,2013)'
_diffrn_ambient_temperature 150(2)
_diffrn_measured_fraction_theta_full 0.992
_diffrn_measured_fraction_theta_max 0.992
_diffrn_measurement_device_type CCD
_diffrn_measurement_method 'omega and phi scans'
_diffrn_radiation_monochromator graphite
_diffrn_radiation_source 'fine-focus sealed tube'
_diffrn_radiation_type MoK\a
_diffrn_radiation_wavelength 0.71073
_diffrn_reflns_av_R_equivalents 0.0837
_diffrn_reflns_av_sigmaI/netI 0.0383
_diffrn_reflns_limit_h_max 23
_diffrn_reflns_limit_h_min -23
_diffrn_reflns_limit_k_max 14
_diffrn_reflns_limit_k_min -14
_diffrn_reflns_limit_l_max 27
_diffrn_reflns_limit_l_min -27
_diffrn_reflns_number 121708
_diffrn_reflns_theta_full 26.51
_diffrn_reflns_theta_max 26.51
_diffrn_reflns_theta_min 2.12
_exptl_absorpt_coefficient_mu 0.978
_exptl_absorpt_correction_T_max 0.9258
_exptl_absorpt_correction_T_min 0.8284
_exptl_absorpt_correction_type multi-scan
_exptl_absorpt_process_details sadabs
_exptl_crystal_colour brown
_exptl_crystal_density_diffrn 1.408
_exptl_crystal_density_method 'not measured'
_exptl_crystal_description block
_exptl_crystal_F_000 2076
_exptl_crystal_size_max 0.20
_exptl_crystal_size_mid 0.18
_exptl_crystal_size_min 0.08
_refine_diff_density_max 1.143
_refine_diff_density_min -1.063
_refine_diff_density_rms 0.113
_refine_ls_extinction_method none
_refine_ls_goodness_of_fit_ref 1.108
_refine_ls_hydrogen_treatment mixed
_refine_ls_matrix_type full
_refine_ls_number_parameters 555
_refine_ls_number_reflns 9653
_refine_ls_number_restraints 0
_refine_ls_restrained_S_all 1.108
_refine_ls_R_factor_all 0.0862
_refine_ls_R_factor_gt 0.0549
_refine_ls_shift/su_max 0.001
_refine_ls_shift/su_mean 0.000
_refine_ls_structure_factor_coef Fsqd
_refine_ls_weighting_details 'calc w=1/[\s^2^(Fo^2^)+(0.0955P)^2^+5.2705P] where P=(Fo^2^+2Fc^2^)/3'
_refine_ls_weighting_scheme calc
_refine_ls_wR_factor_gt 0.1409
_refine_ls_wR_factor_ref 0.1767
_reflns_number_gt 6908
_reflns_number_total 9653
_reflns_threshold_expression >2sigma(I)
_cod_data_source_file c7nj02015e2.cif
_cod_data_source_block complex-4
_cod_original_cell_volume 4695.6(11)
_cod_database_code 7056509

loop_
_symmetry_equiv_pos_as_xyz
'x, y, z'
'-x, y+1/2, -z+1/2'
'-x, -y, -z'
'x, -y-1/2, z-1/2'

loop_
_atom_site_label
_atom_site_type_symbol
_atom_site_fract_x
_atom_site_fract_y
_atom_site_fract_z
_atom_site_U_iso_or_equiv
_atom_site_adp_type
_atom_site_occupancy
_atom_site_symmetry_multiplicity
_atom_site_calc_flag
_atom_site_refinement_flags
CoA Co 0.5000 1.0000 0.5000 0.02297(16) Uani 1 2 d S
O1A O 0.52492(13) 0.8458(2) 0.51024(11) 0.0285(5) Uani 1 1 d .
C1A C 0.51010(19) 0.7674(3) 0.46476(16) 0.0279(7) Uani 1 1 d .
C2A C 0.5512(2) 0.6648(3) 0.47798(18) 0.0327(8) Uani 1 1 d .
C4A C 0.5380(2) 0.5810(3) 0.4324(2) 0.0388(9) Uani 1 1 d .
H4A H 0.5667 0.5139 0.4413 0.047 Uiso 1 1 calc R
C5A C 0.4827(2) 0.5936(3) 0.37282(19) 0.0413(9) Uani 1 1 d .
H5A H 0.4742 0.5352 0.3417 0.050 Uiso 1 1 calc R
C6A C 0.4409(2) 0.6904(3) 0.35969(18) 0.0372(8) Uani 1 1 d .
H6A H 0.4028 0.6983 0.3199 0.045 Uiso 1 1 calc R
C7A C 0.45464(19) 0.7783(3) 0.40552(16) 0.0300(7) Uani 1 1 d .
O2A O 0.60261(15) 0.6601(2) 0.53774(13) 0.0382(6) Uani 1 1 d .
C3A C 0.6401(2) 0.5542(3) 0.5559(2) 0.0415(9) Uani 1 1 d .
H3A H 0.6035 0.4940 0.5514 0.050 Uiso 1 1 calc R
H3B H 0.6720 0.5581 0.6006 0.050 Uiso 1 1 calc R
H3C H 0.6705 0.5381 0.5280 0.050 Uiso 1 1 calc R
C8A C 0.40583(19) 0.8738(3) 0.39287(16) 0.0299(7) Uani 1 1 d .
H8A H 0.3621 0.8684 0.3571 0.036 Uiso 1 1 calc R
N1A N 0.41555(15) 0.9667(2) 0.42543(13) 0.0272(6) Uani 1 1 d .
C9A C 0.35082(18) 1.0430(3) 0.41170(17) 0.0311(7) Uani 1 1 d .
H9B H 0.3172 1.0295 0.3678 0.037 Uiso 1 1 calc R
H9A H 0.3674 1.1225 0.4148 0.037 Uiso 1 1 calc R
C10A C 0.31071(19) 1.0196(3) 0.46053(17) 0.0332(8) Uani 1 1 d .
H10B H 0.2662 1.0681 0.4507 0.040 Uiso 1 1 calc R
H10A H 0.2938 0.9402 0.4560 0.040 Uiso 1 1 calc R
C11A C 0.35749(19) 1.0398(3) 0.52946(17) 0.0314(7) Uani 1 1 d .
H11B H 0.3713 1.1205 0.5349 0.038 Uiso 1 1 calc R
H11A H 0.3275 1.0226 0.5580 0.038 Uiso 1 1 calc R
N2A N 0.42667(16) 0.9699(3) 0.54943(14) 0.0285(6) Uani 1 1 d .
C12A C 0.4562(2) 0.9653(3) 0.62083(16) 0.0324(8) Uani 1 1 d .
H12A H 0.4145 0.9644 0.6389 0.039 Uiso 1 1 calc R
H12B H 0.4863 1.0335 0.6370 0.039 Uiso 1 1 calc R
C13A C 0.5039(2) 0.8607(3) 0.64291(16) 0.0344(8) Uani 1 1 d .
H13A H 0.4721 0.7927 0.6331 0.041 Uiso 1 1 calc R
H13B H 0.5406 0.8550 0.6194 0.041 Uiso 1 1 calc R
C14A C 0.5437(2) 0.8660(3) 0.71418(17) 0.0390(9) Uani 1 1 d .
H14B H 0.5801 0.9284 0.7231 0.047 Uiso 1 1 calc R
H14A H 0.5074 0.8823 0.7371 0.047 Uiso 1 1 calc R
N3A N 0.58306(19) 0.7578(3) 0.73891(14) 0.0366(7) Uani 1 1 d .
C15A C 0.6395(3) 0.7268(5) 0.7076(2) 0.0602(13) Uani 1 1 d .
H15A H 0.6749 0.7888 0.7123 0.072 Uiso 1 1 calc R
H15C H 0.6149 0.7122 0.6619 0.072 Uiso 1 1 calc R
H15B H 0.6659 0.6588 0.7279 0.072 Uiso 1 1 calc R
C16A C 0.6170(3) 0.7640(4) 0.8093(2) 0.0572(12) Uani 1 1 d .
H16C H 0.6409 0.6919 0.8253 0.069 Uiso 1 1 calc R
H16A H 0.5784 0.7797 0.8293 0.069 Uiso 1 1 calc R
H16B H 0.6540 0.8243 0.8200 0.069 Uiso 1 1 calc R
H2NA H 0.414(2) 0.901(4) 0.5396(19) 0.031(10) Uiso 1 1 d .
H3NB H 0.222(2) 0.636(3) 0.615(2) 0.038 Uiso 1 1 d .
H3NA H 0.545(2) 0.704(4) 0.730(2) 0.038 Uiso 1 1 d .
CoB Co 0.0000 1.0000 0.5000 0.02527(16) Uani 1 2 d S
O1B O -0.01406(13) 0.8575(2) 0.53356(11) 0.0317(5) Uani 1 1 d .
C1B C -0.0797(2) 0.8116(3) 0.52296(18) 0.0330(8) Uani 1 1 d .
C2B C -0.0932(2) 0.7439(3) 0.5723(2) 0.0420(9) Uani 1 1 d .
C4B C -0.1622(3) 0.6992(4) 0.5636(2) 0.0518(11) Uani 1 1 d .
H4B H -0.1708 0.6559 0.5970 0.062 Uiso 1 1 calc R
C5B C -0.2203(3) 0.7157(4) 0.5067(3) 0.0556(12) Uani 1 1 d .
H5B H -0.2680 0.6854 0.5021 0.067 Uiso 1 1 calc R
C6B C -0.2079(2) 0.7758(4) 0.4579(2) 0.0471(10) Uani 1 1 d .
H6B H -0.2466 0.7845 0.4185 0.057 Uiso 1 1 calc R
C7B C -0.1378(2) 0.8248(3) 0.46573(19) 0.0359(8) Uani 1 1 d .
O2B O -0.03387(18) 0.7342(3) 0.62555(14) 0.0495(7) Uani 1 1 d .
C3B C -0.0421(3) 0.6701(4) 0.6788(2) 0.0638(14) Uani 1 1 d .
H3E H -0.0780 0.7076 0.6959 0.077 Uiso 1 1 calc R
H3F H 0.0059 0.6651 0.7124 0.077 Uiso 1 1 calc R
H3D H -0.0598 0.5942 0.6642 0.077 Uiso 1 1 calc R
C8B C -0.1261(2) 0.8897(3) 0.41401(18) 0.0372(8) Uani 1 1 d .
H8B H -0.1590 0.8767 0.3721 0.045 Uiso 1 1 calc R
N1B N -0.07516(16) 0.9629(3) 0.41976(14) 0.0311(6) Uani 1 1 d .
C9B C -0.0670(2) 1.0106(4) 0.35912(17) 0.0399(9) Uani 1 1 d .
H9C H -0.0563 1.0923 0.3643 0.048 Uiso 1 1 calc R
H9D H -0.1136 1.0001 0.3234 0.048 Uiso 1 1 calc R
C10B C -0.0039(3) 0.9497(4) 0.34438(18) 0.0455(10) Uani 1 1 d .
H10D H -0.0170 0.8690 0.3370 0.055 Uiso 1 1 calc R
H10C H 0.0014 0.9806 0.3041 0.055 Uiso 1 1 calc R
C11B C 0.0693(2) 0.9588(4) 0.39593(19) 0.0419(9) Uani 1 1 d .
H11C H 0.0848 1.0388 0.4002 0.050 Uiso 1 1 calc R
H11D H 0.1066 0.9159 0.3824 0.050 Uiso 1 1 calc R
N2B N 0.06933(17) 0.9166(3) 0.46043(14) 0.0342(7) Uani 1 1 d .
C12B C 0.1480(2) 0.8958(3) 0.4997(2) 0.0397(9) Uani 1 1 d .
H12D H 0.1713 0.9692 0.5158 0.048 Uiso 1 1 calc R
H12C H 0.1747 0.8641 0.4714 0.048 Uiso 1 1 calc R
C13B C 0.1586(2) 0.8175(3) 0.55611(19) 0.0400(9) Uani 1 1 d .
H13C H 0.1233 0.8389 0.5792 0.048 Uiso 1 1 calc R
H13D H 0.2093 0.8276 0.5860 0.048 Uiso 1 1 calc R
C14B C 0.1472(2) 0.6944(3) 0.53752(18) 0.0370(8) Uani 1 1 d .
H14C H 0.0938 0.6805 0.5160 0.044 Uiso 1 1 calc R
H14D H 0.1740 0.6769 0.5065 0.044 Uiso 1 1 calc R
N3B N 0.1739(2) 0.6177(3) 0.59375(16) 0.0419(8) Uani 1 1 d .
C15B C 0.1752(3) 0.4992(4) 0.5723(3) 0.0596(13) Uani 1 1 d .
H15E H 0.1248 0.4756 0.5480 0.071 Uiso 1 1 calc R
H15F H 0.1945 0.4503 0.6098 0.071 Uiso 1 1 calc R
H15D H 0.2072 0.4936 0.5449 0.071 Uiso 1 1 calc R
C16B C 0.1280(3) 0.6289(5) 0.6381(2) 0.0617(13) Uani 1 1 d .
H16D H 0.1354 0.7039 0.6577 0.074 Uiso 1 1 calc R
H16F H 0.1431 0.5713 0.6716 0.074 Uiso 1 1 calc R
H16E H 0.0756 0.6188 0.6138 0.074 Uiso 1 1 calc R
H2NB H 0.067(3) 0.840(5) 0.465(2) 0.062(15) Uiso 1 1 d .
CoC Co 0.80699(3) 0.28474(5) 0.66874(3) 0.04369(17) Uani 1 1 d .
N4 N 0.7737(2) 0.3736(4) 0.72919(19) 0.0549(10) Uani 1 1 d .
C17 C 0.7425(2) 0.4132(4) 0.76226(19) 0.0401(9) Uani 1 1 d .
S1 S 0.69988(7) 0.46804(11) 0.80834(5) 0.0519(3) Uani 1 1 d .
N7 N 0.7350(2) 0.2960(3) 0.58228(19) 0.0482(9) Uani 1 1 d .
C20 C 0.7021(2) 0.2975(3) 0.5285(2) 0.0406(9) Uani 1 1 d .
S4 S 0.65791(6) 0.29956(9) 0.45217(6) 0.0481(3) Uani 1 1 d .
N6 N 0.9008(2) 0.3340(3) 0.6574(2) 0.0541(9) Uani 1 1 d .
C19 C 0.9480(2) 0.3466(4) 0.6351(2) 0.0452(10) Uani 1 1 d .
S3 S 1.01449(6) 0.36070(12) 0.60321(6) 0.0566(3) Uani 1 1 d .
N5 N 0.8158(2) 0.1265(4) 0.69337(18) 0.0492(9) Uani 1 1 d .
C18 C 0.8216(2) 0.0305(4) 0.70500(19) 0.0442(10) Uani 1 1 d .
S2 S 0.82993(8) -0.10289(12) 0.72180(6) 0.0632(3) Uani 1 1 d .
S5 S 0.31595(7) 0.59719(13) 0.71860(6) 0.0612(3) Uani 1 1 d .
N8 N 0.4608(2) 0.6262(3) 0.7168(2) 0.0555(10) Uani 1 1 d .
C21 C 0.3985(2) 0.6172(3) 0.71499(18) 0.0393(9) Uani 1 1 d .

loop_
_atom_site_aniso_label
_atom_site_aniso_U_11
_atom_site_aniso_U_22
_atom_site_aniso_U_33
_atom_site_aniso_U_23
_atom_site_aniso_U_13
_atom_site_aniso_U_12
CoA 0.0240(3) 0.0254(3) 0.0193(3) 0.0009(2) 0.0065(2) 0.0014(2)
O1A 0.0307(12) 0.0287(12) 0.0252(12) 0.0000(9) 0.0073(10) 0.0030(10)
C1A 0.0315(17) 0.0283(17) 0.0267(17) -0.0034(13) 0.0130(14) -0.0028(14)
C2A 0.0354(19) 0.0323(18) 0.0343(19) 0.0033(15) 0.0165(16) 0.0015(15)
C4A 0.049(2) 0.0274(18) 0.048(2) -0.0020(16) 0.0264(19) 0.0010(16)
C5A 0.055(2) 0.036(2) 0.037(2) -0.0072(16) 0.0209(19) -0.0059(18)
C6A 0.046(2) 0.039(2) 0.0284(19) -0.0073(15) 0.0140(16) -0.0042(17)
C7A 0.0331(18) 0.0342(18) 0.0252(17) -0.0032(14) 0.0129(14) -0.0020(14)
O2A 0.0400(14) 0.0323(14) 0.0392(15) 0.0024(11) 0.0080(12) 0.0084(11)
C3A 0.040(2) 0.035(2) 0.050(2) 0.0099(17) 0.0149(18) 0.0092(17)
C8A 0.0324(17) 0.0373(19) 0.0205(16) -0.0012(14) 0.0089(13) -0.0045(15)
N1A 0.0278(14) 0.0301(15) 0.0241(14) 0.0032(11) 0.0089(11) 0.0034(12)
C9A 0.0261(17) 0.0367(19) 0.0266(17) 0.0027(14) 0.0024(14) 0.0056(14)
C10A 0.0248(17) 0.039(2) 0.034(2) 0.0031(15) 0.0075(15) 0.0048(14)
C11A 0.0300(17) 0.0357(19) 0.0317(18) 0.0021(14) 0.0141(15) 0.0047(15)
N2A 0.0292(15) 0.0312(16) 0.0245(15) 0.0049(12) 0.0075(12) 0.0022(12)
C12A 0.0334(18) 0.041(2) 0.0243(17) 0.0024(14) 0.0114(14) 0.0027(15)
C13A 0.040(2) 0.038(2) 0.0226(17) 0.0031(14) 0.0060(15) 0.0003(16)
C14A 0.048(2) 0.037(2) 0.0264(19) -0.0025(15) 0.0029(16) 0.0044(17)
N3A 0.0420(18) 0.0400(18) 0.0232(15) 0.0009(13) 0.0035(13) 0.0013(14)
C15A 0.063(3) 0.070(3) 0.054(3) 0.027(2) 0.028(2) 0.029(3)
C16A 0.067(3) 0.065(3) 0.025(2) -0.0004(19) -0.006(2) 0.013(2)
CoB 0.0247(3) 0.0346(4) 0.0174(3) 0.0014(2) 0.0078(2) 0.0038(3)
O1B 0.0303(13) 0.0410(14) 0.0251(12) 0.0051(10) 0.0107(10) 0.0048(10)
C1B 0.0356(19) 0.0326(18) 0.0343(19) -0.0005(14) 0.0159(16) 0.0051(15)
C2B 0.052(2) 0.039(2) 0.044(2) 0.0040(17) 0.028(2) 0.0053(18)
C4B 0.061(3) 0.036(2) 0.072(3) 0.000(2) 0.040(3) -0.005(2)
C5B 0.046(3) 0.040(2) 0.090(4) -0.009(2) 0.034(3) -0.0099(19)
C6B 0.035(2) 0.040(2) 0.064(3) -0.014(2) 0.012(2) -0.0024(17)
C7B 0.0321(18) 0.0329(19) 0.044(2) -0.0051(16) 0.0137(16) 0.0018(15)
O2B 0.0614(19) 0.0526(18) 0.0414(17) 0.0172(13) 0.0262(15) 0.0058(15)
C3B 0.094(4) 0.061(3) 0.051(3) 0.025(2) 0.042(3) 0.010(3)
C8B 0.0354(19) 0.038(2) 0.033(2) -0.0064(16) 0.0035(15) 0.0050(16)
N1B 0.0333(15) 0.0355(16) 0.0239(15) 0.0005(12) 0.0080(12) 0.0057(13)
C9B 0.049(2) 0.049(2) 0.0177(17) 0.0041(15) 0.0039(15) 0.0075(18)
C10B 0.068(3) 0.048(2) 0.0248(19) 0.0006(17) 0.0210(19) 0.004(2)
C11B 0.053(2) 0.049(2) 0.034(2) 0.0045(17) 0.0297(19) 0.0121(19)
N2B 0.0352(16) 0.0441(19) 0.0257(15) 0.0070(13) 0.0131(13) 0.0108(14)
C12B 0.0317(19) 0.042(2) 0.047(2) 0.0005(17) 0.0141(17) 0.0039(16)
C13B 0.038(2) 0.041(2) 0.039(2) 0.0015(17) 0.0094(17) 0.0093(17)
C14B 0.0349(19) 0.047(2) 0.0266(18) 0.0027(16) 0.0064(15) -0.0001(16)
N3B 0.0459(19) 0.0405(18) 0.0351(18) 0.0012(14) 0.0066(15) 0.0077(15)
C15B 0.075(3) 0.035(2) 0.072(3) -0.004(2) 0.027(3) 0.004(2)
C16B 0.083(4) 0.064(3) 0.044(3) 0.010(2) 0.028(3) 0.017(3)
CoC 0.0410(3) 0.0541(4) 0.0401(3) -0.0111(2) 0.0186(2) -0.0007(3)
N4 0.048(2) 0.066(3) 0.054(2) -0.0191(19) 0.0222(19) -0.0060(19)
C17 0.036(2) 0.047(2) 0.037(2) -0.0063(17) 0.0115(17) 0.0003(17)
S1 0.0590(7) 0.0623(7) 0.0416(6) 0.0021(5) 0.0260(5) 0.0166(6)
N7 0.052(2) 0.048(2) 0.047(2) -0.0056(16) 0.0189(18) 0.0032(17)
C20 0.035(2) 0.034(2) 0.052(3) -0.0044(17) 0.0132(19) 0.0015(16)
S4 0.0436(6) 0.0446(6) 0.0479(6) -0.0044(5) 0.0022(5) 0.0011(5)
N6 0.046(2) 0.059(2) 0.062(3) -0.0047(19) 0.0240(19) -0.0001(18)
C19 0.042(2) 0.047(2) 0.042(2) -0.0066(18) 0.0064(19) -0.0052(18)
S3 0.0429(6) 0.0764(8) 0.0513(7) -0.0037(6) 0.0156(5) -0.0148(6)
N5 0.049(2) 0.063(3) 0.042(2) -0.0084(18) 0.0236(17) -0.0009(18)
C18 0.041(2) 0.065(3) 0.032(2) -0.0076(19) 0.0183(17) 0.004(2)
S2 0.0634(8) 0.0618(8) 0.0556(7) 0.0034(6) 0.0056(6) 0.0171(6)
S5 0.0432(6) 0.0957(10) 0.0403(6) 0.0139(6) 0.0067(5) 0.0022(6)
N8 0.053(2) 0.049(2) 0.063(3) 0.0053(18) 0.0160(19) -0.0019(18)
C21 0.048(2) 0.038(2) 0.030(2) 0.0034(15) 0.0092(17) -0.0003(17)

loop_
_atom_type_symbol
_atom_type_description
_atom_type_scat_dispersion_real
_atom_type_scat_dispersion_imag
_atom_type_scat_source
C C 0.0033 0.0016 'International Tables Vol C Tables 4.2.6.8 and 6.1.1.4'
H H 0.0000 0.0000 'International Tables Vol C Tables 4.2.6.8 and 6.1.1.4'
N N 0.0061 0.0033 'International Tables Vol C Tables 4.2.6.8 and 6.1.1.4'
O O 0.0106 0.0060 'International Tables Vol C Tables 4.2.6.8 and 6.1.1.4'
S S 0.1246 0.1234 'International Tables Vol C Tables 4.2.6.8 and 6.1.1.4'
Co Co 0.3494 0.9721 'International Tables Vol C Tables 4.2.6.8 and 6.1.1.4'

loop_
_geom_angle_atom_site_label_1
_geom_angle_atom_site_label_2
_geom_angle_atom_site_label_3
_geom_angle
_geom_angle_site_symmetry_1
_geom_angle_site_symmetry_3
O1A CoA O1A 180.000(1) 3_676 .
O1A CoA N1A 90.79(11) 3_676 3_676
O1A CoA N1A 89.21(11) . 3_676
O1A CoA N1A 89.21(11) 3_676 .
O1A CoA N1A 90.79(11) . .
N1A CoA N1A 180.000(1) 3_676 .
O1A CoA N2A 87.36(11) 3_676 3_676
O1A CoA N2A 92.64(11) . 3_676
N1A CoA N2A 83.78(12) 3_676 3_676
N1A CoA N2A 96.22(12) . 3_676
O1A CoA N2A 92.64(11) 3_676 .
O1A CoA N2A 87.36(11) . .
N1A CoA N2A 96.22(12) 3_676 .
N1A CoA N2A 83.78(12) . .
N2A CoA N2A 180.000(1) 3_676 .
C1A O1A CoA 127.1(2) . .
O1A C1A C7A 123.7(3) . .
O1A C1A C2A 118.0(3) . .
C7A C1A C2A 118.2(3) . .
O2A C2A C4A 125.4(3) . .
O2A C2A C1A 114.3(3) . .
C4A C2A C1A 120.3(3) . .
C2A C4A C5A 120.9(4) . .
C2A C4A H4A 119.6 . .
C5A C4A H4A 119.6 . .
C6A C5A C4A 119.9(3) . .
C6A C5A H5A 120.1 . .
C4A C5A H5A 120.1 . .
C5A C6A C7A 120.0(4) . .
C5A C6A H6A 120.0 . .
C7A C6A H6A 120.0 . .
C1A C7A C6A 120.7(3) . .
C1A C7A C8A 120.4(3) . .
C6A C7A C8A 118.6(3) . .
C2A O2A C3A 116.4(3) . .
O2A C3A H3A 109.5 . .
O2A C3A H3B 109.5 . .
H3A C3A H3B 109.5 . .
O2A C3A H3C 109.5 . .
H3A C3A H3C 109.5 . .
H3B C3A H3C 109.5 . .
N1A C8A C7A 126.3(3) . .
N1A C8A H8A 116.8 . .
C7A C8A H8A 116.8 . .
C8A N1A C9A 116.2(3) . .
C8A N1A CoA 125.2(2) . .
C9A N1A CoA 117.6(2) . .
N1A C9A C10A 108.1(3) . .
N1A C9A H9B 110.1 . .
C10A C9A H9B 110.1 . .
N1A C9A H9A 110.1 . .
C10A C9A H9A 110.1 . .
H9B C9A H9A 108.4 . .
C11A C10A C9A 114.1(3) . .
C11A C10A H10B 108.7 . .
C9A C10A H10B 108.7 . .
C11A C10A H10A 108.7 . .
C9A C10A H10A 108.7 . .
H10B C10A H10A 107.6 . .
N2A C11A C10A 113.1(3) . .
N2A C11A H11B 109.0 . .
C10A C11A H11B 109.0 . .
N2A C11A H11A 109.0 . .
C10A C11A H11A 109.0 . .
H11B C11A H11A 107.8 . .
C12A N2A C11A 109.7(3) . .
C12A N2A CoA 117.8(2) . .
C11A N2A CoA 115.3(2) . .
C12A N2A H2NA 102(3) . .
C11A N2A H2NA 108(3) . .
CoA N2A H2NA 102(3) . .
N2A C12A C13A 110.9(3) . .
N2A C12A H12A 109.5 . .
C13A C12A H12A 109.5 . .
N2A C12A H12B 109.5 . .
C13A C12A H12B 109.5 . .
H12A C12A H12B 108.1 . .
C14A C13A C12A 110.6(3) . .
C14A C13A H13A 109.5 . .
C12A C13A H13A 109.5 . .
C14A C13A H13B 109.5 . .
C12A C13A H13B 109.5 . .
H13A C13A H13B 108.1 . .
N3A C14A C13A 111.8(3) . .
N3A C14A H14B 109.3 . .
C13A C14A H14B 109.3 . .
N3A C14A H14A 109.3 . .
C13A C14A H14A 109.3 . .
H14B C14A H14A 107.9 . .
C16A N3A C15A 110.6(4) . .
C16A N3A C14A 110.0(3) . .
C15A N3A C14A 113.2(3) . .
C16A N3A H3NA 108(3) . .
C15A N3A H3NA 111(3) . .
C14A N3A H3NA 104(3) . .
N3A C15A H15A 109.5 . .
N3A C15A H15C 109.5 . .
H15A C15A H15C 109.5 . .
N3A C15A H15B 109.5 . .
H15A C15A H15B 109.5 . .
H15C C15A H15B 109.5 . .
N3A C16A H16C 109.5 . .
N3A C16A H16A 109.5 . .
H16C C16A H16A 109.5 . .
N3A C16A H16B 109.5 . .
H16C C16A H16B 109.5 . .
H16A C16A H16B 109.5 . .
O1B CoB O1B 180.0 3_576 .
O1B CoB N1B 89.85(12) 3_576 3_576
O1B CoB N1B 90.15(12) . 3_576
O1B CoB N1B 90.15(12) 3_576 .
O1B CoB N1B 89.85(12) . .
N1B CoB N1B 180.000(1) 3_576 .
O1B CoB N2B 94.61(12) 3_576 .
O1B CoB N2B 85.39(12) . .
N1B CoB N2B 96.11(12) 3_576 .
N1B CoB N2B 83.89(12) . .
O1B CoB N2B 85.39(12) 3_576 3_576
O1B CoB N2B 94.61(12) . 3_576
N1B CoB N2B 83.89(12) 3_576 3_576
N1B CoB N2B 96.11(12) . 3_576
N2B CoB N2B 180.000(1) . 3_576
C1B O1B CoB 122.8(2) . .
O1B C1B C7B 123.6(3) . .
O1B C1B C2B 118.7(3) . .
C7B C1B C2B 117.7(4) . .
O2B C2B C4B 126.2(4) . .
O2B C2B C1B 113.9(4) . .
C4B C2B C1B 119.9(4) . .
C2B C4B C5B 121.7(4) . .
C2B C4B H4B 119.2 . .
C5B C4B H4B 119.2 . .
C6B C5B C4B 119.5(4) . .
C6B C5B H5B 120.2 . .
C4B C5B H5B 120.2 . .
C5B C6B C7B 120.2(4) . .
C5B C6B H6B 119.9 . .
C7B C6B H6B 119.9 . .
C1B C7B C6B 120.9(4) . .
C1B C7B C8B 119.6(3) . .
C6B C7B C8B 119.5(4) . .
C2B O2B C3B 118.3(4) . .
O2B C3B H3E 109.5 . .
O2B C3B H3F 109.5 . .
H3E C3B H3F 109.5 . .
O2B C3B H3D 109.5 . .
H3E C3B H3D 109.5 . .
H3F C3B H3D 109.5 . .
N1B C8B C7B 125.6(3) . .
N1B C8B H8B 117.2 . .
C7B C8B H8B 117.2 . .
C8B N1B C9B 116.9(3) . .
C8B N1B CoB 124.4(3) . .
C9B N1B CoB 118.1(2) . .
N1B C9B C10B 108.4(3) . .
N1B C9B H9C 110.0 . .
C10B C9B H9C 110.0 . .
N1B C9B H9D 110.0 . .
C10B C9B H9D 110.0 . .
H9C C9B H9D 108.4 . .
C11B C10B C9B 114.4(3) . .
C11B C10B H10D 108.7 . .
C9B C10B H10D 108.7 . .
C11B C10B H10C 108.7 . .
C9B C10B H10C 108.7 . .
H10D C10B H10C 107.6 . .
C10B C11B N2B 114.7(3) . .
C10B C11B H11C 108.6 . .
N2B C11B H11C 108.6 . .
C10B C11B H11D 108.6 . .
N2B C11B H11D 108.6 . .
H11C C11B H11D 107.6 . .
C12B N2B C11B 107.8(3) . .
C12B N2B CoB 119.7(2) . .
C11B N2B CoB 115.2(2) . .
C12B N2B H2NB 81(3) . .
C11B N2B H2NB 116(3) . .
CoB N2B H2NB 112(3) . .
N2B C12B C13B 115.3(3) . .
N2B C12B H12D 108.4 . .
C13B C12B H12D 108.4 . .
N2B C12B H12C 108.4 . .
C13B C12B H12C 108.4 . .
H12D C12B H12C 107.5 . .
C12B C13B C14B 113.6(3) . .
C12B C13B H13C 108.8 . .
C14B C13B H13C 108.8 . .
C12B C13B H13D 108.8 . .
C14B C13B H13D 108.8 . .
H13C C13B H13D 107.7 . .
N3B C14B C13B 112.5(3) . .
N3B C14B H14C 109.1 . .
C13B C14B H14C 109.1 . .
N3B C14B H14D 109.1 . .
C13B C14B H14D 109.1 . .
H14C C14B H14D 107.8 . .
C15B N3B C14B 110.5(3) . .
C15B N3B C16B 111.1(4) . .
C14B N3B C16B 111.6(3) . .
C15B N3B H3NB 106(3) . .
C14B N3B H3NB 108(3) . .
C16B N3B H3NB 109(3) . .
N3B C15B H15E 109.5 . .
N3B C15B H15F 109.5 . .
H15E C15B H15F 109.5 . .
N3B C15B H15D 109.5 . .
H15E C15B H15D 109.5 . .
H15F C15B H15D 109.5 . .
N3B C16B H16D 109.5 . .
N3B C16B H16F 109.5 . .
H16D C16B H16F 109.5 . .
N3B C16B H16E 109.5 . .
H16D C16B H16E 109.5 . .
H16F C16B H16E 109.5 . .
N5 CoC N4 110.55(17) . .
N5 CoC N6 108.64(16) . .
N4 CoC N6 115.12(17) . .
N5 CoC N7 107.87(16) . .
N4 CoC N7 110.17(16) . .
N6 CoC N7 104.10(17) . .
C17 N4 CoC 167.3(4) . .
N4 C17 S1 179.7(4) . .
C20 N7 CoC 169.2(3) . .
N7 C20 S4 178.4(4) . .
C19 N6 CoC 161.0(4) . .
N6 C19 S3 178.4(4) . .
C18 N5 CoC 176.4(3) . .
N5 C18 S2 179.5(5) . .
N8 C21 S5 174.4(4) . .

loop_
_geom_bond_atom_site_label_1
_geom_bond_atom_site_label_2
_geom_bond_distance
_geom_bond_site_symmetry_2
CoA O1A 1.886(2) 3_676
CoA O1A 1.886(2) .
CoA N1A 1.943(3) 3_676
CoA N1A 1.943(3) .
CoA N2A 2.044(3) 3_676
CoA N2A 2.044(3) .
O1A C1A 1.329(4) .
C1A C7A 1.402(5) .
C1A C2A 1.426(5) .
C2A O2A 1.371(5) .
C2A C4A 1.376(5) .
C4A C5A 1.408(6) .
C4A H4A 0.9500 .
C5A C6A 1.375(6) .
C5A H5A 0.9500 .
C6A C7A 1.415(5) .
C6A H6A 0.9500 .
C7A C8A 1.435(5) .
O2A C3A 1.439(4) .
C3A H3A 0.9800 .
C3A H3B 0.9800 .
C3A H3C 0.9800 .
C8A N1A 1.295(4) .
C8A H8A 0.9500 .
N1A C9A 1.480(4) .
C9A C10A 1.520(5) .
C9A H9B 0.9900 .
C9A H9A 0.9900 .
C10A C11A 1.516(5) .
C10A H10B 0.9900 .
C10A H10A 0.9900 .
C11A N2A 1.499(4) .
C11A H11B 0.9900 .
C11A H11A 0.9900 .
N2A C12A 1.492(4) .
N2A H2NA 0.87(4) .
C12A C13A 1.523(5) .
C12A H12A 0.9900 .
C12A H12B 0.9900 .
C13A C14A 1.512(5) .
C13A H13A 0.9900 .
C13A H13B 0.9900 .
C14A N3A 1.500(5) .
C14A H14B 0.9900 .
C14A H14A 0.9900 .
N3A C16A 1.479(5) .
N3A C15A 1.487(6) .
N3A H3NA 0.94(4) .
C15A H15A 0.9800 .
C15A H15C 0.9800 .
C15A H15B 0.9800 .
C16A H16C 0.9800 .
C16A H16A 0.9800 .
C16A H16B 0.9800 .
CoB O1B 1.896(2) 3_576
CoB O1B 1.896(2) .
CoB N1B 1.941(3) 3_576
CoB N1B 1.941(3) .
CoB N2B 2.043(3) .
CoB N2B 2.043(3) 3_576
O1B C1B 1.312(4) .
C1B C7B 1.399(5) .
C1B C2B 1.433(5) .
C2B O2B 1.353(5) .
C2B C4B 1.370(6) .
C4B C5B 1.399(7) .
C4B H4B 0.9500 .
C5B C6B 1.366(7) .
C5B H5B 0.9500 .
C6B C7B 1.413(5) .
C6B H6B 0.9500 .
C7B C8B 1.445(6) .
O2B C3B 1.442(5) .
C3B H3E 0.9800 .
C3B H3F 0.9800 .
C3B H3D 0.9800 .
C8B N1B 1.276(5) .
C8B H8B 0.9500 .
N1B C9B 1.497(5) .
C9B C10B 1.517(6) .
C9B H9C 0.9900 .
C9B H9D 0.9900 .
C10B C11B 1.498(6) .
C10B H10D 0.9900 .
C10B H10C 0.9900 .
C11B N2B 1.501(5) .
C11B H11C 0.9900 .
C11B H11D 0.9900 .
N2B C12B 1.494(5) .
N2B H2NB 0.91(5) .
C12B C13B 1.511(6) .
C12B H12D 0.9900 .
C12B H12C 0.9900 .
C13B C14B 1.515(5) .
C13B H13C 0.9900 .
C13B H13D 0.9900 .
C14B N3B 1.489(5) .
C14B H14C 0.9900 .
C14B H14D 0.9900 .
N3B C15B 1.485(5) .
N3B C16B 1.498(6) .
N3B H3NB 0.92(4) .
C15B H15E 0.9800 .
C15B H15F 0.9800 .
C15B H15D 0.9800 .
C16B H16D 0.9800 .
C16B H16F 0.9800 .
C16B H16E 0.9800 .
CoC N5 1.946(4) .
CoC N4 1.947(4) .
CoC N6 1.962(4) .
CoC N7 1.968(4) .
N4 C17 1.167(5) .
C17 S1 1.615(4) .
N7 C20 1.152(6) .
C20 S4 1.623(5) .
N6 C19 1.155(6) .
C19 S3 1.630(5) .
N5 C18 1.165(6) .
C18 S2 1.621(5) .
S5 C21 1.611(4) .
N8 C21 1.175(5) .
